data_4323004
loop_
_publ_author_name
'F. Albert Cotton'
'Evgeny V. Dikarev'
'Glenn T. Jordan'
'Carlos A. Murillo'
'Marina A. Petrukhina'

_publ_section_title
;
 Ligand Exchange or Reduction at Multiply Bonded Dimetal Units of
 Molybdenum and Rhenium by 2,6-Bis(diphenylphosphino)pyridine
;
_journal_name_full 'Inorganic Chemistry'
_journal_page_first 4611
_journal_page_last 4616
_journal_paper_doi 10.1021/ic980455d
_journal_volume 37
_journal_year 1998
_chemical_compound_source
;
 Compound was prepared by reacting of [Bu4N]2Re2Cl8 with a (Ph2P)2Py
 ligand in metanol at room temperature. After 2 hours of stirring the 
 solvent was removed from methanol solution leaving a green residue. 
 Crystals were obtained from CH2Cl2 solution layered with hexanes. 
;
_chemical_formula_analytical 'not measured'
_chemical_formula_moiety
;
 Re2 Cl7(((C6 H5)2 P)2 N1 C5 H3) (-), C16 H36 N1 (+), C1 H2 Cl2
;
_chemical_formula_structural '[n-Bu4N][Re2Cl7((Ph2P)2Py)], CH2Cl2'
_chemical_formula_sum 'C46 H61 Cl9 N2 P2 Re2'
_chemical_formula_weight 1395.36
_chemical_melting_point ?
_chemical_name_systematic
; 
 Tetra-n-butylammonium-(/m-2,6-bis(Diphenylphosphino)-pyridine-N,P)-
 heptachloro-di-rhenium(III), dichloromethane solvate 
;
_space_group_IT_number 2
_symmetry_cell_setting triclinic
_symmetry_space_group_name_Hall '-P 1'
_symmetry_space_group_name_H-M 'P -1'
_atom_sites_solution_hydrogens geom
_atom_sites_solution_primary direct
_atom_sites_solution_secondary difmap
_audit_creation_method SHELXL
_cell_angle_alpha 89.71(2)
_cell_angle_beta 73.21(1)
_cell_angle_gamma 73.47(2)
_cell_formula_units_Z 4
_cell_length_a 16.054(2)
_cell_length_b 18.562(3)
_cell_length_c 20.205(6)
_cell_measurement_reflns_used 238
_cell_measurement_temperature 213(2)
_cell_measurement_theta_max 20.8
_cell_measurement_theta_min 8.0
_cell_volume 5507(2)
_computing_cell_refinement 'MADNES (Enraf-Nonius, 1989)'
_computing_data_collection 'MADNES (Enraf-Nonius, 1989)'
_computing_data_reduction 'PROCOR (Kabsch, 1988)'
_computing_molecular_graphics 'SHELXTL V.5 (Siemens, 1994)'
_computing_publication_material CIFTAB
_computing_structure_refinement 'SHELXL-93 (Sheldrick, 1993)'
_computing_structure_solution 'SHELXTL V.5 (Siemens, 1994)'
_diffrn_ambient_temperature 213(2)
_diffrn_measurement_device 'Nonius FAST area detector'
_diffrn_measurement_method 'Ellipsoid-mask fitting'
_diffrn_radiation_monochromator graphite
_diffrn_radiation_source 'fine-focus sealed tube'
_diffrn_radiation_type MoK\a
_diffrn_radiation_wavelength 0.71073
_diffrn_reflns_av_R_equivalents 0.0889
_diffrn_reflns_av_sigmaI/netI 0.0771
_diffrn_reflns_limit_h_max 16
_diffrn_reflns_limit_h_min -17
_diffrn_reflns_limit_k_max 20
_diffrn_reflns_limit_k_min -20
_diffrn_reflns_limit_l_max 21
_diffrn_reflns_limit_l_min -21
_diffrn_reflns_number 26493
_diffrn_reflns_theta_max 22.65
_diffrn_reflns_theta_min 2.15
_diffrn_standards_number 'none (area detector data)'
_exptl_absorpt_coefficient_mu 4.920
_exptl_absorpt_correction_T_max 0.784
_exptl_absorpt_correction_T_min 0.612
_exptl_absorpt_correction_type 'SORTAV (Blessing, 1995)'
_exptl_crystal_colour green
_exptl_crystal_density_diffrn 1.683
_exptl_crystal_density_meas ?
_exptl_crystal_density_method none
_exptl_crystal_description plate-shaped
_exptl_crystal_F_000 2736
_exptl_crystal_size_max 0.18
_exptl_crystal_size_mid 0.08
_exptl_crystal_size_min 0.05
_refine_diff_density_max 3.864
_refine_diff_density_min -1.840
_refine_diff_density_rms 0.287
_refine_ls_extinction_coef noref
_refine_ls_extinction_method none
_refine_ls_goodness_of_fit_all 1.091
_refine_ls_goodness_of_fit_obs 1.080
_refine_ls_hydrogen_treatment noref
_refine_ls_matrix_type full
_refine_ls_number_parameters 1009
_refine_ls_number_reflns 13699
_refine_ls_number_restraints 83
_refine_ls_restrained_S_all 1.102
_refine_ls_restrained_S_obs 1.078
_refine_ls_R_factor_all 0.1189
_refine_ls_R_factor_obs 0.0816
_refine_ls_shift/esd_max 0.010
_refine_ls_shift/esd_mean 0.000
_refine_ls_structure_factor_coef Fsqd
_refine_ls_weighting_details 'w=1/[\s^2^(Fo^2^)+(0.0756P)^2^+283.5440P] where P=(Fo^2^+2Fc^2^)/3'
_refine_ls_weighting_scheme calc
_refine_ls_wR_factor_all 0.2217
_refine_ls_wR_factor_obs 0.1859
_reflns_number_observed 10245
_reflns_number_total 13727
_reflns_observed_criterion >2sigma(I)
_cod_data_source_file ic980455d_1.cif
_cod_data_source_block '[n-Bu4N][Re2Cl7(bdppp)],CH2Cl2'
_cod_depositor_comments
;
The following automatic conversions were performed:

'_chemical_melting_point' value 'not measured' was changed to '?' -
the value is undefined or not given.

Automatic conversion script
Id: cif_fix_values 1673 2011-04-08 12:14:43Z adriana 

The following automatic conversions were performed:

'_exptl_crystal_density_meas' value 'not measured' was changed to '?'
- the value is perceived as not measured.

Automatic conversion script
Id: cif_fix_values 3008 2015-01-20 13:52:24Z robertas 

The following automatic conversions were performed:

'_refine_ls_weighting_scheme' value 'calc
w=1/[\s^2^(Fo^2^)+(0.0756P)^2^+283.5440P] where P=(Fo^2^+2Fc^2^)/3'
was changed to 'calc'. New tag '_refine_ls_weighting_details' was
created. The value of the new tag was set to
'w=1/[\s^2^(Fo^2^)+(0.0756P)^2^+283.5440P] where P=(Fo^2^+2Fc^2^)/3'.

Automatic conversion script
Id: cif_fix_values 3143 2015-03-26 13:38:13Z robertas 
;
_cod_database_code 4323004

loop_
_symmetry_equiv_pos_as_xyz
'x, y, z'
'-x, -y, -z'

loop_
_atom_site_aniso_label
_atom_site_aniso_U_11
_atom_site_aniso_U_22
_atom_site_aniso_U_33
_atom_site_aniso_U_23
_atom_site_aniso_U_13
_atom_site_aniso_U_12
Re1 0.0197(4) 0.0216(4) 0.0285(5) -0.0009(3) -0.0058(4) 0.0020(3)
Re2 0.0197(4) 0.0195(4) 0.0291(5) 0.0014(3) -0.0041(4) 0.0029(3)
Cl1 0.031(3) 0.033(3) 0.036(3) 0.004(2) 0.000(2) -0.002(2)
Cl2 0.033(3) 0.029(3) 0.050(4) 0.002(2) -0.014(3) 0.004(2)
Cl3 0.036(3) 0.029(3) 0.035(3) 0.009(2) -0.009(2) -0.008(2)
Cl4 0.033(3) 0.023(3) 0.044(3) -0.001(2) 0.003(3) 0.006(2)
Cl5 0.032(3) 0.025(3) 0.059(4) 0.001(3) -0.006(3) -0.007(2)
Cl6 0.031(3) 0.051(4) 0.043(4) -0.005(3) -0.013(3) -0.003(3)
Cl7 0.029(3) 0.039(3) 0.031(3) 0.004(2) 0.000(2) 0.000(2)
P1 0.022(3) 0.023(3) 0.032(3) 0.005(2) -0.009(2) 0.001(2)
P2 0.031(3) 0.032(3) 0.030(3) -0.011(2) -0.012(3) 0.004(2)
N1 0.019(7) 0.026(7) 0.022(7) -0.007(6) -0.001(6) 0.002(6)
C1 0.033(12) 0.015(10) 0.043(14) 0.009(10) -0.011(10) 0.007(9)
C2 0.033(8) 0.031(8) 0.019(8) 0.003(7) -0.011(7) -0.002(7)
C3 0.025(12) 0.045(15) 0.045(16) 0.017(12) -0.005(11) 0.000(11)
C4 0.015(11) 0.060(17) 0.036(14) 0.014(13) 0.004(10) -0.003(11)
C5 0.066(17) 0.058(17) 0.017(13) -0.006(11) -0.006(12) -0.005(14)
C6 0.048(15) 0.055(16) 0.030(14) -0.004(12) -0.008(12) -0.010(12)
C7 0.029(11) 0.024(11) 0.028(12) -0.005(9) -0.014(9) -0.014(9)
C8 0.028(13) 0.037(14) 0.082(20) -0.020(13) -0.013(13) -0.013(11)
C9 0.045(16) 0.076(22) 0.087(23) -0.009(18) 0.024(16) -0.035(16)
C10 0.086(23) 0.081(22) 0.028(14) -0.008(14) -0.011(15) -0.045(19)
C11 0.066(18) 0.027(13) 0.056(17) 0.003(12) -0.030(15) 0.009(12)
C12 0.039(9) 0.047(9) 0.044(9) 0.032(8) -0.003(7) -0.008(7)
C13 0.016(7) 0.023(8) 0.014(8) 0.000(6) 0.000(6) -0.002(6)
C14 0.052(15) 0.042(14) 0.051(16) -0.017(12) -0.038(13) 0.008(12)
C15 0.034(12) 0.035(13) 0.023(12) 0.010(10) -0.005(10) 0.011(10)
C16 0.024(8) 0.032(8) 0.033(9) 0.003(7) -0.019(7) 0.006(7)
C17 0.018(10) 0.020(11) 0.045(14) -0.021(9) -0.007(10) -0.002(8)
C18 0.028(8) 0.026(8) 0.032(9) -0.006(7) -0.007(7) 0.009(7)
C19 0.050(16) 0.026(13) 0.057(17) -0.003(11) -0.005(13) 0.008(11)
C20 0.026(13) 0.032(13) 0.063(17) 0.004(12) 0.011(12) 0.016(10)
C21 0.039(15) 0.063(18) 0.053(17) 0.009(14) 0.011(13) -0.005(13)
C22 0.059(18) 0.051(16) 0.041(16) 0.013(12) 0.012(14) 0.024(14)
C23 0.030(14) 0.075(19) 0.045(16) 0.026(14) 0.000(12) 0.030(13)
C24 0.009(9) 0.029(11) 0.038(13) -0.021(10) -0.003(9) 0.001(8)
C25 0.076(21) 0.067(21) 0.058(19) -0.030(16) 0.005(17) -0.010(17)
C26 0.067(22) 0.057(22) 0.146(40) -0.030(23) 0.009(24) -0.029(18)
C27 0.078(24) 0.067(22) 0.108(31) -0.010(22) -0.019(22) -0.033(19)
C28 0.061(11) 0.054(11) 0.065(11) 0.003(8) -0.018(8) -0.005(8)
C29 0.040(14) 0.060(17) 0.062(19) 0.011(14) -0.028(13) -0.014(13)
Re3 0.0239(4) 0.0212(4) 0.0314(5) -0.0003(3) -0.0057(4) 0.0031(3)
Re4 0.0238(4) 0.0212(4) 0.0286(5) -0.0008(3) -0.0045(4) 0.0074(3)
Cl8 0.044(3) 0.030(3) 0.036(3) 0.011(2) -0.019(3) 0.000(2)
Cl9 0.048(3) 0.029(3) 0.060(4) -0.015(3) -0.023(3) 0.008(3)
Cl10 0.032(3) 0.069(4) 0.028(3) 0.006(3) -0.002(3) -0.001(3)
Cl11 0.023(3) 0.042(3) 0.045(3) 0.005(3) -0.007(2) 0.004(2)
Cl12 0.033(3) 0.030(3) 0.031(3) 0.003(2) 0.004(2) 0.003(2)
Cl13 0.038(3) 0.036(3) 0.038(3) -0.001(2) -0.016(3) 0.011(2)
Cl14 0.044(3) 0.029(3) 0.061(4) -0.002(3) -0.013(3) -0.006(3)
P3 0.028(3) 0.018(3) 0.035(3) 0.000(2) -0.006(3) 0.003(2)
P4 0.026(3) 0.031(3) 0.050(4) -0.002(3) -0.013(3) 0.005(2)
N2 0.027(9) 0.019(9) 0.023(9) 0.011(7) 0.004(8) 0.003(8)
C30 0.043(14) 0.054(15) 0.028(13) -0.005(11) -0.023(11) -0.014(12)
C31 0.038(9) 0.044(9) 0.045(10) 0.003(7) -0.031(7) -0.012(7)
C32 0.055(17) 0.035(14) 0.073(21) 0.015(13) -0.026(16) 0.015(13)
C33 0.088(22) 0.038(15) 0.038(15) -0.001(12) -0.013(16) -0.001(15)
C34 0.054(16) 0.056(16) 0.015(12) 0.007(10) 0.000(11) -0.021(13)
C35 0.031(12) 0.044(14) 0.040(15) -0.014(11) -0.004(11) -0.009(11)
C36 0.033(9) 0.032(8) 0.029(9) 0.006(7) 0.003(7) -0.005(7)
C37 0.027(13) 0.064(18) 0.082(22) 0.025(16) 0.011(14) -0.004(13)
C38 0.050(19) 0.061(21) 0.098(27) 0.013(18) 0.016(19) -0.009(17)
C39 0.058(22) 0.034(17) 0.133(36) 0.030(20) 0.035(23) 0.000(16)
C40 0.049(19) 0.043(18) 0.172(41) 0.003(22) -0.015(22) -0.024(15)
C41 0.040(15) 0.032(14) 0.080(20) -0.008(13) 0.008(14) -0.013(12)
C42 0.013(7) 0.030(8) 0.027(8) 0.001(7) -0.011(6) 0.001(6)
C43 0.038(12) 0.012(10) 0.015(10) -0.008(8) -0.005(9) -0.004(9)
C44 0.038(14) 0.027(12) 0.046(15) 0.008(10) -0.003(11) 0.003(11)
C45 0.031(12) 0.026(12) 0.036(13) 0.006(10) -0.007(10) 0.015(10)
C46 0.039(13) 0.040(13) 0.019(12) -0.005(9) 0.000(10) -0.009(11)
C47 0.019(8) 0.027(8) 0.032(9) 0.002(7) -0.001(7) 0.004(7)
C48 0.028(13) 0.061(18) 0.066(20) -0.019(15) 0.007(13) 0.016(12)
C49 0.063(19) 0.093(24) 0.041(17) 0.002(16) -0.019(15) 0.014(18)
C50 0.033(15) 0.071(20) 0.061(20) -0.023(16) 0.019(14) -0.006(14)
C51 0.050(18) 0.065(20) 0.076(23) 0.004(17) -0.020(16) 0.013(15)
C52 0.047(17) 0.071(21) 0.070(21) 0.014(16) 0.011(16) 0.033(15)
C53 0.036(9) 0.040(9) 0.048(10) -0.007(8) -0.014(8) 0.000(7)
C54 0.107(24) 0.058(17) 0.026(14) -0.010(12) -0.037(16) 0.000(16)
C55 0.081(12) 0.073(12) 0.064(12) 0.013(9) -0.025(9) -0.015(9)
C56 0.060(22) 0.090(28) 0.100(30) -0.003(23) -0.034(21) 0.045(21)
C57 0.125(37) 0.154(44) 0.180(51) 0.030(38) -0.138(39) -0.047(33)
C58 0.131(33) 0.056(20) 0.157(39) 0.011(22) -0.084(31) -0.044(22)
N3 0.021(9) 0.043(11) 0.032(11) -0.006(8) 0.005(8) -0.001(8)
C59 0.026(12) 0.056(16) 0.040(15) -0.013(12) -0.002(11) 0.002(11)
C60 0.064(18) 0.055(17) 0.039(16) -0.014(13) 0.003(14) 0.001(14)
C61 0.040(14) 0.067(18) 0.048(16) -0.018(13) -0.015(13) 0.001(13)
C62 0.083(22) 0.099(25) 0.048(18) -0.008(17) -0.024(17) -0.033(19)
C63 0.025(12) 0.049(15) 0.040(15) 0.002(11) -0.003(11) 0.002(11)
C64 0.065(21) 0.094(25) 0.067(23) -0.007(18) -0.019(17) 0.035(18)
C67 0.047(15) 0.042(14) 0.047(16) -0.004(12) -0.025(13) 0.014(12)
C68 0.035(14) 0.045(15) 0.056(17) 0.007(13) 0.000(12) 0.007(12)
C69 0.058(18) 0.060(19) 0.083(23) -0.010(16) -0.005(17) -0.009(15)
C70 0.097(28) 0.078(25) 0.146(39) -0.023(25) -0.060(28) 0.011(21)
C71 0.034(13) 0.056(15) 0.034(14) 0.004(11) -0.012(11) -0.010(11)
C72 0.055(16) 0.030(13) 0.050(16) 0.001(11) -0.020(13) 0.000(12)
C73 0.074(20) 0.031(14) 0.101(24) 0.006(14) -0.029(18) -0.030(14)
C74 0.099(23) 0.043(16) 0.045(17) 0.008(12) -0.025(16) -0.004(15)
N4 0.040(11) 0.024(10) 0.060(14) 0.000(9) 0.000(10) 0.000(9)
Cl15 0.080(5) 0.065(5) 0.118(7) -0.017(5) -0.070(5) 0.000(4)
Cl16 0.071(5) 0.077(6) 0.089(6) 0.004(5) -0.007(5) -0.003(4)

loop_
_atom_site_label
_atom_site_type_symbol
_atom_site_fract_x
_atom_site_fract_y
_atom_site_fract_z
_atom_site_U_iso_or_equiv
_atom_site_thermal_displace_type
_atom_site_occupancy
_atom_site_calc_flag
_atom_site_refinement_flags
_atom_site_disorder_group
Re1 Re 0.85586(5) 0.49212(4) 0.32427(4) 0.0253(2) Uani 1 d . .
Re2 Re 0.94768(5) 0.38835(4) 0.25218(4) 0.0254(2) Uani 1 d . .
Cl1 Cl 1.0274(4) 0.4475(3) 0.1637(3) 0.0372(13) Uani 1 d . .
Cl2 Cl 1.0782(4) 0.3535(3) 0.2894(3) 0.0395(14) Uani 1 d . .
Cl3 Cl 0.8968(4) 0.2973(3) 0.3175(3) 0.0341(12) Uani 1 d . .
Cl4 Cl 1.0203(4) 0.2733(3) 0.1561(3) 0.0395(14) Uani 1 d . .
Cl5 Cl 0.9051(4) 0.5884(3) 0.2694(3) 0.0405(14) Uani 1 d . .
Cl6 Cl 0.9367(4) 0.4957(3) 0.4007(3) 0.0430(14) Uani 1 d . .
Cl7 Cl 0.7530(3) 0.4453(3) 0.4059(3) 0.0375(13) Uani 1 d . .
P1 P 0.8275(3) 0.4036(3) 0.1939(3) 0.0275(12) Uani 1 d . .
P2 P 0.6967(4) 0.6409(3) 0.3846(3) 0.0332(14) Uani 1 d . .
N1 N 0.7479(10) 0.5328(9) 0.2783(8) 0.025(4) Uani 1 d U .
C1 C 0.8563(14) 0.4070(11) 0.0982(12) 0.033(5) Uani 1 d . .
C2 C 0.8839(13) 0.4663(11) 0.0690(10) 0.029(5) Uani 1 d U .
H2 H 0.8901(13) 0.5033(11) 0.0973(10) 0.034 Uiso 1 calc R .
C3 C 0.9029(14) 0.4724(14) -0.0025(13) 0.042(6) Uani 1 d . .
H3 H 0.9225(14) 0.5127(14) -0.0229(13) 0.051 Uiso 1 calc R .
C4 C 0.8921(13) 0.4185(14) -0.0411(13) 0.042(6) Uani 1 d . .
H4 H 0.9026(13) 0.4225(14) -0.0890(13) 0.050 Uiso 1 calc R .
C5 C 0.8664(18) 0.3586(15) -0.0125(11) 0.051(7) Uani 1 d . .
H5 H 0.8600(18) 0.3224(15) -0.0415(11) 0.061 Uiso 1 calc R .
C6 C 0.8496(16) 0.3493(15) 0.0571(12) 0.046(6) Uani 1 d . .
H6 H 0.8344(16) 0.3068(15) 0.0762(12) 0.056 Uiso 1 calc R .
C7 C 0.7575(13) 0.3422(11) 0.2190(10) 0.024(5) Uani 1 d . .
C8 C 0.6650(15) 0.3679(13) 0.2560(14) 0.049(7) Uani 1 d . .
H8 H 0.6370(15) 0.4200(13) 0.2670(14) 0.059 Uiso 1 calc R .
C9 C 0.6135(19) 0.3188(17) 0.2770(17) 0.075(10) Uani 1 d . .
H9 H 0.5535(19) 0.3358(17) 0.3068(17) 0.090 Uiso 1 calc R .
C10 C 0.6538(22) 0.2433(17) 0.2525(13) 0.062(8) Uani 1 d . .
H10 H 0.6183(22) 0.2099(17) 0.2603(13) 0.074 Uiso 1 calc R .
C11 C 0.7430(18) 0.2175(13) 0.2176(14) 0.052(7) Uani 1 d . .
H11 H 0.7691(18) 0.1660(13) 0.2024(14) 0.062 Uiso 1 calc R .
C12 C 0.7981(16) 0.2659(13) 0.2034(12) 0.046(6) Uani 1 d U .
H12 H 0.8615(16) 0.2465(13) 0.1835(12) 0.056 Uiso 1 calc R .
C13 C 0.7444(12) 0.4973(10) 0.2222(9) 0.019(4) Uani 1 d U .
C14 C 0.6795(16) 0.5313(13) 0.1873(13) 0.048(7) Uani 1 d . .
H14 H 0.6791(16) 0.5070(13) 0.1468(13) 0.057 Uiso 1 calc R .
C15 C 0.6177(14) 0.6000(12) 0.2136(11) 0.036(6) Uani 1 d . .
H15 H 0.5750(14) 0.6237(12) 0.1908(11) 0.043 Uiso 1 calc R .
C16 C 0.6185(13) 0.6333(12) 0.2723(11) 0.031(5) Uani 1 d U .
H16 H 0.5726(13) 0.6782(12) 0.2922(11) 0.037 Uiso 1 calc R .
C17 C 0.6862(13) 0.6029(11) 0.3052(11) 0.029(5) Uani 1 d . .
C18 C 0.5740(14) 0.6624(11) 0.4423(11) 0.033(5) Uani 1 d U .
C19 C 0.5101(17) 0.7293(13) 0.4389(14) 0.051(7) Uani 1 d . .
H19 H 0.5248(17) 0.7652(13) 0.4083(14) 0.061 Uiso 1 calc R .
C20 C 0.4246(15) 0.7399(13) 0.4825(13) 0.051(7) Uani 1 d . .
H20 H 0.3791(15) 0.7848(13) 0.4823(13) 0.061 Uiso 1 calc R .
C21 C 0.4027(17) 0.6883(15) 0.5261(14) 0.059(8) Uani 1 d . .
H21 H 0.3426(17) 0.6981(15) 0.5554(14) 0.071 Uiso 1 calc R .
C22 C 0.4671(18) 0.6212(15) 0.5286(13) 0.065(9) Uani 1 d . .
H22 H 0.4514(18) 0.5843(15) 0.5577(13) 0.078 Uiso 1 calc R .
C23 C 0.5571(16) 0.6103(16) 0.4858(13) 0.063(9) Uani 1 d . .
H23 H 0.6041(16) 0.5673(16) 0.4878(13) 0.075 Uiso 1 calc R .
C24 C 0.7059(12) 0.7346(11) 0.3643(11) 0.028(5) Uani 1 d . .
C25 C 0.7196(21) 0.7756(17) 0.4157(16) 0.075(9) Uani 1 d . .
H25 H 0.7210(21) 0.7541(17) 0.4578(16) 0.090 Uiso 1 calc R .
C26 C 0.7311(23) 0.8455(19) 0.4079(25) 0.097(14) Uani 1 d . .
H26 H 0.7424(23) 0.8716(19) 0.4424(25) 0.116 Uiso 1 calc R .
C27 C 0.7251(23) 0.8751(21) 0.3471(22) 0.083(10) Uani 1 d . .
H27 H 0.7304(23) 0.9241(21) 0.3418(22) 0.100 Uiso 1 calc R .
C28 C 0.7121(19) 0.8405(16) 0.2936(16) 0.063(8) Uani 1 d U .
H28 H 0.7078(19) 0.8645(16) 0.2531(16) 0.075 Uiso 1 calc R .
C29 C 0.7054(16) 0.7667(15) 0.3018(15) 0.051(7) Uani 1 d . .
H29 H 0.7004(16) 0.7390(15) 0.2651(15) 0.061 Uiso 1 calc R .
Re3 Re 0.76149(5) 0.12445(4) -0.22298(4) 0.0282(2) Uani 1 d . .
Re4 Re 0.60691(5) 0.16720(4) -0.19762(4) 0.0283(2) Uani 1 d . .
Cl8 Cl 0.6004(4) 0.2146(3) -0.3035(3) 0.0375(13) Uani 1 d . .
Cl9 Cl 0.5695(4) 0.2921(3) -0.1507(3) 0.048(2) Uani 1 d . .
Cl10 Cl 0.5677(4) 0.1334(4) -0.0838(3) 0.048(2) Uani 1 d . .
Cl11 Cl 0.4339(3) 0.1828(3) -0.1827(3) 0.0403(14) Uani 1 d . .
Cl12 Cl 0.8132(4) 0.1311(3) -0.3426(3) 0.0369(13) Uani 1 d . .
Cl13 Cl 0.7826(4) 0.0859(3) -0.1183(3) 0.0411(14) Uani 1 d . .
Cl14 Cl 0.7935(4) 0.2334(3) -0.2027(3) 0.0464(15) Uani 1 d . .
P3 P 0.6118(4) 0.0424(3) -0.2419(3) 0.0301(13) Uani 1 d . .
P4 P 0.9578(4) 0.0115(3) -0.2561(3) 0.0382(15) Uani 1 d . .
N2 N 0.7849(11) 0.0060(9) -0.2450(8) 0.028(4) Uani 1 d . .
C30 C 0.6128(15) 0.0385(13) -0.3302(12) 0.039(6) Uani 1 d . .
C31 C 0.5297(15) 0.0740(13) -0.3483(13) 0.038(6) Uani 1 d U .
H31 H 0.4760(15) 0.0987(13) -0.3131(13) 0.046 Uiso 1 calc R .
C32 C 0.5290(18) 0.0719(14) -0.4156(15) 0.059(8) Uani 1 d . .
H32 H 0.4751(18) 0.0960(14) -0.4264(15) 0.071 Uiso 1 calc R .
C33 C 0.6055(21) 0.0353(14) -0.4674(14) 0.059(8) Uani 1 d . .
H33 H 0.6022(21) 0.0317(14) -0.5129(14) 0.071 Uiso 1 calc R .
C34 C 0.6884(17) 0.0031(14) -0.4548(11) 0.043(6) Uani 1 d . .
H34 H 0.7407(17) -0.0189(14) -0.4922(11) 0.051 Uiso 1 calc R .
C35 C 0.6953(15) 0.0028(13) -0.3839(12) 0.040(6) Uani 1 d . .
H35 H 0.7506(15) -0.0194(13) -0.3744(12) 0.048 Uiso 1 calc R .
C36 C 0.5326(15) -0.0072(12) -0.1945(11) 0.035(5) Uani 1 d U .
C37 C 0.5391(17) -0.0279(16) -0.1294(16) 0.066(9) Uani 1 d . .
H37 H 0.5790(17) -0.0131(16) -0.1101(16) 0.079 Uiso 1 calc R .
C38 C 0.4839(22) -0.0720(18) -0.0926(20) 0.080(11) Uani 1 d . .
H38 H 0.4885(22) -0.0875(18) -0.0491(20) 0.096 Uiso 1 calc R .
C39 C 0.4280(25) -0.0906(17) -0.1182(24) 0.092(15) Uani 1 d . .
H39 H 0.3927(25) -0.1200(17) -0.0931(24) 0.111 Uiso 1 calc R .
C40 C 0.4182(21) -0.0692(17) -0.1812(25) 0.089(13) Uani 1 d . .
H40 H 0.3760(21) -0.0828(17) -0.1985(25) 0.107 Uiso 1 calc R .
C41 C 0.4719(16) -0.0267(13) -0.2192(16) 0.056(8) Uani 1 d . .
H41 H 0.4656(16) -0.0116(13) -0.2624(16) 0.067 Uiso 1 calc R .
C42 C 0.7236(12) -0.0270(11) -0.2449(10) 0.024(4) Uani 1 d U .
C43 C 0.7392(14) -0.1030(10) -0.2523(9) 0.023(5) Uani 1 d . .
H43 H 0.6921(14) -0.1230(10) -0.2538(9) 0.028 Uiso 1 calc R .
C44 C 0.8227(15) -0.1491(13) -0.2574(12) 0.042(6) Uani 1 d . .
H44 H 0.8337(15) -0.2016(13) -0.2609(12) 0.050 Uiso 1 calc R .
C45 C 0.8916(15) -0.1194(11) -0.2576(11) 0.036(6) Uani 1 d . .
H45 H 0.9499(15) -0.1513(11) -0.2605(11) 0.044 Uiso 1 calc R .
C46 C 0.8739(15) -0.0397(12) -0.2533(11) 0.035(5) Uani 1 d . .
C47 C 1.0472(13) -0.0401(11) -0.3364(11) 0.030(5) Uani 1 d U .
C48 C 1.0403(16) -0.0122(16) -0.3974(15) 0.063(8) Uani 1 d . .
H48 H 0.9930(16) 0.0313(16) -0.3979(15) 0.075 Uiso 1 calc R .
C49 C 1.1026(20) -0.0479(18) -0.4583(15) 0.073(9) Uani 1 d . .
H49 H 1.0993(20) -0.0278(18) -0.5006(15) 0.088 Uiso 1 calc R .
C50 C 1.1700(17) -0.1131(17) -0.4579(16) 0.064(9) Uani 1 d . .
H50 H 1.2085(17) -0.1403(17) -0.5000(16) 0.077 Uiso 1 calc R .
C51 C 1.1810(19) -0.1380(17) -0.3967(17) 0.070(9) Uani 1 d . .
H51 H 1.2329(19) -0.1770(17) -0.3959(17) 0.084 Uiso 1 calc R .
C52 C 1.1144(18) -0.1050(17) -0.3355(16) 0.080(11) Uani 1 d . .
H52 H 1.1152(18) -0.1269(17) -0.2936(16) 0.096 Uiso 1 calc R .
C53 C 1.0057(15) -0.0222(13) -0.1863(13) 0.043(6) Uani 1 d U .
C54 C 0.9881(22) -0.0755(15) -0.1402(13) 0.065(9) Uani 1 d . .
H54 H 0.9471(22) -0.1007(15) -0.1457(13) 0.078 Uiso 1 calc R .
C55 C 1.0257(23) -0.0940(19) -0.0879(17) 0.074(9) Uani 1 d U .
H55 H 1.0145(23) -0.1331(19) -0.0600(17) 0.089 Uiso 1 calc R .
C56 C 1.0807(23) -0.0532(23) -0.0774(22) 0.096(14) Uani 1 d . .
H56 H 1.1028(23) -0.0609(23) -0.0388(22) 0.115 Uiso 1 calc R .
C57 C 1.1024(30) -0.0050(29) -0.1189(28) 0.131(19) Uani 1 d . .
H57 H 1.1438(30) 0.0194(29) -0.1128(28) 0.157 Uiso 1 calc R .
C58 C 1.0643(28) 0.0114(19) -0.1735(24) 0.102(13) Uani 1 d . .
H58 H 1.0805(28) 0.0478(19) -0.2028(24) 0.123 Uiso 1 calc R .
N3 N 0.2886(11) 0.2863(10) 0.0358(9) 0.037(5) Uani 1 d . .
C59 C 0.2646(15) 0.3087(14) 0.1138(12) 0.046(6) Uani 1 d . .
H59A H 0.2378(15) 0.3635(14) 0.1224(12) 0.055 Uiso 1 calc R .
H59B H 0.2189(15) 0.2852(14) 0.1398(12) 0.055 Uiso 1 calc R .
C60 C 0.3455(19) 0.2853(16) 0.1395(13) 0.061(8) Uani 1 d . .
H60A H 0.3913(19) 0.3089(16) 0.1138(13) 0.073 Uiso 1 calc R .
H60B H 0.3724(19) 0.2305(16) 0.1312(13) 0.073 Uiso 1 calc R .
C61 C 0.3193(16) 0.3084(16) 0.2168(13) 0.055(7) Uani 1 d . .
H61A H 0.2878(16) 0.3627(16) 0.2250(13) 0.066 Uiso 1 calc R .
H61B H 0.2764(16) 0.2821(16) 0.2422(13) 0.066 Uiso 1 calc R .
C62 C 0.3990(21) 0.2915(19) 0.2456(15) 0.075(9) Uani 1 d . .
H62A H 0.3774(21) 0.3076(19) 0.2948(15) 0.112 Uiso 1 calc R .
H62B H 0.4412(21) 0.3184(19) 0.2217(15) 0.112 Uiso 1 calc R .
H62C H 0.4297(21) 0.2378(19) 0.2389(15) 0.112 Uiso 1 calc R .
C63 C 0.1992(14) 0.3153(14) 0.0142(12) 0.042(6) Uani 1 d D 1
H63A H 0.1560(14) 0.2892(14) 0.0395(12) 0.051 Uiso 1 calc R 1
H63B H 0.1720(14) 0.3691(14) 0.0293(12) 0.051 Uiso 1 calc R 1
C64 C 0.2093(21) 0.3054(20) -0.0587(17) 0.088(11) Uani 1 d D 1
H64A H 0.2466(21) 0.2537(20) -0.0766(17) 0.106 Uiso 1 calc R 1
H64B H 0.2413(21) 0.3399(20) -0.0836(17) 0.106 Uiso 1 calc R 1
C65 C 0.1202(29) 0.3200(40) -0.0721(25) 0.060(24) Uiso 0.50 d PD 1
H65A H 0.0719(29) 0.3421(40) -0.0290(25) 0.072 Uiso 0.50 calc PR 1
H65B H 0.1165(29) 0.3576(40) -0.1062(25) 0.072 Uiso 0.50 calc PR 1
C66 C 0.1031(52) 0.2562(45) -0.0966(51) 0.127(31) Uiso 0.50 d PD 1
H66A H 0.0436(52) 0.2711(45) -0.1039(51) 0.191 Uiso 0.50 calc PR 1
H66B H 0.1045(52) 0.2191(45) -0.0626(51) 0.191 Uiso 0.50 calc PR 1
H66C H 0.1494(52) 0.2346(45) -0.1400(51) 0.191 Uiso 0.50 calc PR 1
C63X C 0.1992(14) 0.3153(14) 0.0142(12) 0.990 Uiso 0.00 d PD 2
C64X C 0.2093(21) 0.3054(20) -0.0587(17) 0.990(11) Uiso 0.000(11) d PD 2
C65X C 0.1198(36) 0.3014(70) -0.0662(27) 0.104(41) Uiso 0.50(2) d PD 2
H65C H 0.1071(36) 0.2562(70) -0.0456(27) 0.125 Uiso 0.50 calc PR 2
H65D H 0.0712(36) 0.3454(70) -0.0399(27) 0.125 Uiso 0.50 calc PR 2
C66X C 0.1178(38) 0.2990(36) -0.1350(28) 0.069(17) Uiso 0.50 d PD 2
H66D H 0.0587(38) 0.2964(36) -0.1359(28) 0.104 Uiso 0.50 calc PR 2
H66E H 0.1648(38) 0.2550(36) -0.1612(28) 0.104 Uiso 0.50 calc PR 2
H66F H 0.1286(38) 0.3442(36) -0.1555(28) 0.104 Uiso 0.50 calc PR 2
C67 C 0.3261(17) 0.2023(13) 0.0184(13) 0.049(7) Uani 1 d . .
H67A H 0.3290(17) 0.1917(13) -0.0299(13) 0.059 Uiso 1 calc R .
H67B H 0.3886(17) 0.1863(13) 0.0209(13) 0.059 Uiso 1 calc R .
C68 C 0.2751(16) 0.1553(14) 0.0624(14) 0.053(7) Uani 1 d . .
H68A H 0.2097(16) 0.1809(14) 0.0737(14) 0.063 Uiso 1 calc R .
H68B H 0.2908(16) 0.1500(14) 0.1060(14) 0.063 Uiso 1 calc R .
C69 C 0.2956(21) 0.0781(17) 0.0274(17) 0.072(9) Uani 1 d . .
H69A H 0.2785(21) 0.0447(17) 0.0633(17) 0.087 Uiso 1 calc R .
H69B H 0.3616(21) 0.0585(17) 0.0056(17) 0.087 Uiso 1 calc R .
C70 C 0.2492(26) 0.0732(21) -0.0268(23) 0.110(14) Uani 1 d . .
H70A H 0.2672(26) 0.0213(21) -0.0458(23) 0.165 Uiso 1 calc R .
H70B H 0.2670(26) 0.1045(21) -0.0637(23) 0.165 Uiso 1 calc R .
H70C H 0.1837(26) 0.0906(21) -0.0058(23) 0.165 Uiso 1 calc R .
C71 C 0.3568(15) 0.3202(13) -0.0055(12) 0.042(6) Uani 1 d . .
H71A H 0.3699(15) 0.3043(13) -0.0546(12) 0.050 Uiso 1 calc R .
H71B H 0.4132(15) 0.2997(13) 0.0069(12) 0.050 Uiso 1 calc R .
C72 C 0.3301(17) 0.4088(12) 0.0029(13) 0.047(6) Uani 1 d . .
H72A H 0.2802(17) 0.4296(12) -0.0169(13) 0.056 Uiso 1 calc R .
H72B H 0.3075(17) 0.4255(12) 0.0525(13) 0.056 Uiso 1 calc R .
C73 C 0.4056(20) 0.4398(13) -0.0304(17) 0.065(8) Uani 1 d . .
H73A H 0.4297(20) 0.4217(13) -0.0796(17) 0.078 Uiso 1 calc R .
H73B H 0.4547(20) 0.4205(13) -0.0093(17) 0.078 Uiso 1 calc R .
C74 C 0.3785(22) 0.5260(14) -0.0243(14) 0.065(8) Uani 1 d . .
H74A H 0.4312(22) 0.5425(14) -0.0472(14) 0.097 Uiso 1 calc R .
H74B H 0.3561(22) 0.5446(14) 0.0243(14) 0.097 Uiso 1 calc R .
H74C H 0.3311(22) 0.5457(14) -0.0460(14) 0.097 Uiso 1 calc R .
N4 N 0.1268(13) 0.6398(10) 0.4106(11) 0.047(5) Uani 1 d . .
C75 C 0.0777(29) 0.6862(24) 0.4795(22) 0.110(13) Uiso 1 d . .
H75A H 0.1096(29) 0.6614(24) 0.5119(22) 0.132 Uiso 1 calc R .
H75B H 0.0906(29) 0.7347(24) 0.4731(22) 0.132 Uiso 1 calc R .
C76 C -0.0119(28) 0.7033(23) 0.5145(22) 0.106(13) Uiso 1 d . .
H76A H -0.0237(28) 0.6605(23) 0.5401(22) 0.128 Uiso 1 calc R .
H76B H -0.0472(28) 0.7122(23) 0.4814(22) 0.128 Uiso 1 calc R .
C77 C -0.0449(22) 0.7778(17) 0.5684(16) 0.070(8) Uiso 1 d . .
H77A H -0.0936(22) 0.7723(17) 0.6088(16) 0.084 Uiso 1 calc R .
H77B H 0.0062(22) 0.7798(17) 0.5848(16) 0.084 Uiso 1 calc R .
C78 C -0.0766(31) 0.8461(25) 0.5414(24) 0.123(15) Uiso 1 d . .
H78A H -0.0947(31) 0.8872(25) 0.5769(24) 0.184 Uiso 1 calc R .
H78B H -0.1285(31) 0.8455(25) 0.5262(24) 0.184 Uiso 1 calc R .
H78C H -0.0285(31) 0.8530(25) 0.5022(24) 0.184 Uiso 1 calc R .
C79 C 0.1287(25) 0.5631(19) 0.4291(19) 0.086(10) Uiso 1 d . .
H79A H 0.0661(25) 0.5633(19) 0.4530(19) 0.103 Uiso 1 calc R .
H79B H 0.1635(25) 0.5501(19) 0.4623(19) 0.103 Uiso 1 calc R .
C80 C 0.1675(38) 0.5031(29) 0.3717(28) 0.152(19) Uiso 1 d . .
H80A H 0.2264(38) 0.5061(29) 0.3420(28) 0.183 Uiso 1 calc R .
H80B H 0.1262(38) 0.5072(29) 0.3434(28) 0.183 Uiso 1 calc R .
C81 C 0.1799(18) 0.4227(15) 0.4100(14) 0.053(7) Uiso 1 d . .
H81A H 0.1206(18) 0.4274(15) 0.4440(14) 0.064 Uiso 1 calc R .
H81B H 0.1883(18) 0.3837(15) 0.3742(14) 0.064 Uiso 1 calc R .
C82 C 0.2462(40) 0.3908(34) 0.4450(32) 0.179(24) Uiso 1 d . .
H82A H 0.2381(40) 0.3438(34) 0.4626(32) 0.268 Uiso 1 calc R .
H82B H 0.2385(40) 0.4258(34) 0.4834(32) 0.268 Uiso 1 calc R .
H82C H 0.3069(40) 0.3814(34) 0.4128(32) 0.268 Uiso 1 calc R .
C83 C 0.0617(32) 0.6671(27) 0.3615(25) 0.125(15) Uiso 1 d . .
H83A H 0.0941(32) 0.6364(27) 0.3173(25) 0.150 Uiso 1 calc R .
H83B H 0.0081(32) 0.6500(27) 0.3822(25) 0.150 Uiso 1 calc R .
C84 C 0.0275(33) 0.7395(27) 0.3435(25) 0.126(15) Uiso 1 d . .
H84A H 0.0787(33) 0.7591(27) 0.3218(25) 0.151 Uiso 1 calc R .
H84B H -0.0097(33) 0.7720(27) 0.3860(25) 0.151 Uiso 1 calc R .
C85 C -0.0254(23) 0.7444(19) 0.2982(18) 0.080(9) Uiso 1 d . .
H85A H -0.0813(23) 0.7312(19) 0.3208(18) 0.096 Uiso 1 calc R .
H85B H 0.0088(23) 0.7102(19) 0.2563(18) 0.096 Uiso 1 calc R .
C86 C -0.0483(44) 0.8275(36) 0.2798(34) 0.194(27) Uiso 1 d . .
H86A H -0.0851(44) 0.8343(36) 0.2484(34) 0.291 Uiso 1 calc R .
H86B H 0.0077(44) 0.8396(36) 0.2577(34) 0.291 Uiso 1 calc R .
H86C H -0.0819(44) 0.8605(36) 0.3218(34) 0.291 Uiso 1 calc R .
C87 C 0.2181(33) 0.6458(29) 0.3676(26) 0.131(16) Uiso 1 d . .
H87A H 0.2423(33) 0.6095(29) 0.3267(26) 0.157 Uiso 1 calc R .
H87B H 0.2112(33) 0.6966(29) 0.3517(26) 0.157 Uiso 1 calc R .
C88 C 0.2707(33) 0.6332(30) 0.4019(27) 0.138(17) Uiso 1 d . .
H88A H 0.2597(33) 0.5932(30) 0.4321(27) 0.166 Uiso 1 calc R .
H88B H 0.2595(33) 0.6786(30) 0.4316(27) 0.166 Uiso 1 calc R .
C89 C 0.3864(21) 0.6050(18) 0.3484(17) 0.076(9) Uiso 1 d . .
H89A H 0.3881(21) 0.6007(18) 0.2997(17) 0.091 Uiso 1 calc R .
H89B H 0.4150(21) 0.6437(18) 0.3542(17) 0.091 Uiso 1 calc R .
C90 C 0.4363(28) 0.5349(23) 0.3653(22) 0.111(13) Uiso 1 d . .
H90A H 0.4987(28) 0.5213(23) 0.3353(22) 0.166 Uiso 1 calc R .
H90B H 0.4087(28) 0.4963(23) 0.3589(22) 0.166 Uiso 1 calc R .
H90C H 0.4357(28) 0.5392(23) 0.4133(22) 0.166 Uiso 1 calc R .
C91 C 0.6779(19) 0.2474(17) -0.0042(15) 0.064(8) Uiso 1 d . .
H91A H 0.6646(19) 0.2131(17) -0.0337(15) 0.077 Uiso 1 calc R .
H91B H 0.6999(19) 0.2846(17) -0.0332(15) 0.077 Uiso 1 calc R .
Cl15 Cl 0.7618(6) 0.1968(4) 0.0303(5) 0.083(3) Uani 1 d . .
Cl16 Cl 0.5781(6) 0.2937(5) 0.0615(5) 0.087(3) Uani 1 d . .
C92 C 0.3247(42) 0.5603(36) 0.1741(35) 0.076(18) Uiso 0.50 d P .
H92A H 0.3375(42) 0.5839(36) 0.1303(35) 0.091 Uiso 0.50 calc PR .
H92B H 0.3164(42) 0.5977(36) 0.2113(35) 0.091 Uiso 0.50 calc PR .
Cl17 Cl 0.2252(10) 0.5396(8) 0.1867(8) 0.063(4) Uiso 0.50 d P .
Cl18 Cl 0.4115(11) 0.4915(9) 0.1717(9) 0.076(4) Uiso 0.50 d P .
C93 C 0.4824(23) 0.1822(20) 0.4067(19) 0.020(8) Uiso 0.50 d P .
H93A H 0.4882(23) 0.2292(20) 0.3863(19) 0.023 Uiso 0.50 calc PR .
H93B H 0.4715(23) 0.1897(20) 0.4568(19) 0.023 Uiso 0.50 calc PR .
Cl19 Cl 0.3887(15) 0.1600(13) 0.3910(12) 0.112(7) Uiso 0.50 d P .
Cl20 Cl 0.5840(16) 0.1088(13) 0.3704(12) 0.112(7) Uiso 0.50 d P .

loop_
_atom_type_symbol
_atom_type_description
_atom_type_scat_dispersion_real
_atom_type_scat_dispersion_imag
_atom_type_scat_source
C C 0.0033 0.0016 'International Tables Vol C Tables 4.2.6.8 and 6.1.1.4'
H H 0.0000 0.0000 'International Tables Vol C Tables 4.2.6.8 and 6.1.1.4'
N N 0.0061 0.0033 'International Tables Vol C Tables 4.2.6.8 and 6.1.1.4'
P P 0.1023 0.0942 'International Tables Vol C Tables 4.2.6.8 and 6.1.1.4'
Cl Cl 0.1484 0.1585 'International Tables Vol C Tables 4.2.6.8 and 6.1.1.4'
Re Re -1.0185 7.2310 'International Tables Vol C Tables 4.2.6.8 and 6.1.1.4'

loop_
_geom_angle_atom_site_label_1
_geom_angle_atom_site_label_2
_geom_angle_atom_site_label_3
_geom_angle
_geom_angle_site_symmetry_1
_geom_angle_site_symmetry_3
_geom_angle_publ_flag
N1 Re1 Re2 102.4(4) . . y
N1 Re1 Cl6 155.8(4) . . y
Re2 Re1 Cl6 101.61(14) . . y
N1 Re1 Cl5 82.7(5) . . y
Re2 Re1 Cl5 102.69(14) . . y
Cl6 Re1 Cl5 89.4(2) . . y
N1 Re1 Cl7 85.7(4) . . y
Re2 Re1 Cl7 103.45(14) . . y
Cl6 Re1 Cl7 91.4(2) . . y
Cl5 Re1 Cl7 153.1(2) . . y
Re1 Re2 Cl3 98.40(13) . . y
Re1 Re2 Cl1 99.11(13) . . y
Cl3 Re2 Cl1 162.5(2) . . y
Re1 Re2 Cl2 103.59(14) . . y
Cl3 Re2 Cl2 88.6(2) . . y
Cl1 Re2 Cl2 87.4(2) . . y
Re1 Re2 P1 88.18(13) . . y
Cl3 Re2 P1 90.4(2) . . y
Cl1 Re2 P1 90.0(2) . . y
Cl2 Re2 P1 168.2(2) . . y
Re1 Re2 Cl4 165.97(13) . . y
Cl3 Re2 Cl4 81.3(2) . . y
Cl1 Re2 Cl4 81.7(2) . . y
Cl2 Re2 Cl4 90.4(2) . . y
P1 Re2 Cl4 77.8(2) . . y
C7 P1 C13 102.2(9) . . n
C7 P1 C1 108.1(10) . . n
C13 P1 C1 100.2(8) . . n
C7 P1 Re2 115.1(7) . . n
C13 P1 Re2 108.6(6) . . n
C1 P1 Re2 120.1(7) . . n
C24 P2 C17 103.3(10) . . n
C24 P2 C18 102.3(9) . . n
C17 P2 C18 99.9(9) . . n
C13 N1 C17 120.6(16) . . n
C13 N1 Re1 122.6(12) . . n
C17 N1 Re1 116.5(13) . . n
C2 C1 C6 121.2(21) . . n
C2 C1 P1 118.9(17) . . n
C6 C1 P1 119.9(17) . . n
C1 C2 C3 120.7(21) . . n
C4 C3 C2 117.7(22) . . n
C3 C4 C5 121.8(23) . . n
C4 C5 C6 122.3(25) . . n
C5 C6 C1 116.2(24) . . n
C12 C7 C8 118.8(19) . . n
C12 C7 P1 118.0(16) . . n
C8 C7 P1 123.1(15) . . n
C9 C8 C7 121.8(22) . . n
C8 C9 C10 117.5(24) . . n
C11 C10 C9 120.9(26) . . n
C10 C11 C12 121.4(24) . . n
C7 C12 C11 118.7(21) . . n
N1 C13 C14 120.9(17) . . n
N1 C13 P1 116.1(13) . . n
C14 C13 P1 123.0(15) . . n
C15 C14 C13 119.1(20) . . n
C16 C15 C14 119.4(20) . . n
C15 C16 C17 122.3(19) . . n
N1 C17 C16 117.4(17) . . n
N1 C17 P2 114.8(15) . . n
C16 C17 P2 127.6(15) . . n
C23 C18 C19 124.4(21) . . n
C23 C18 P2 115.3(15) . . n
C19 C18 P2 120.3(18) . . n
C20 C19 C18 116.0(24) . . n
C21 C20 C19 122.4(22) . . n
C20 C21 C22 121.2(23) . . n
C21 C22 C23 117.3(24) . . n
C18 C23 C22 118.6(21) . . n
C29 C24 C25 117.9(24) . . n
C29 C24 P2 126.4(17) . . n
C25 C24 P2 115.6(20) . . n
C26 C25 C24 123.0(35) . . n
C27 C26 C25 116.1(39) . . n
C28 C27 C26 126.0(35) . . n
C27 C28 C29 116.5(30) . . n
C24 C29 C28 120.3(25) . . n
N2 Re3 Re4 100.6(4) . . y
N2 Re3 Cl14 158.3(5) . . y
Re4 Re3 Cl14 100.85(15) . . y
N2 Re3 Cl13 82.7(5) . . y
Re4 Re3 Cl13 103.17(14) . . y
Cl14 Re3 Cl13 89.4(2) . . y
N2 Re3 Cl12 86.9(4) . . y
Re4 Re3 Cl12 103.62(14) . . y
Cl14 Re3 Cl12 91.1(2) . . y
Cl13 Re3 Cl12 152.6(2) . . y
Re3 Re4 Cl8 97.89(14) . . y
Re3 Re4 Cl10 98.73(14) . . y
Cl8 Re4 Cl10 163.4(2) . . y
Re3 Re4 Cl9 103.8(2) . . y
Cl8 Re4 Cl9 88.2(2) . . y
Cl10 Re4 Cl9 87.4(2) . . y
Re3 Re4 P3 88.02(13) . . y
Cl8 Re4 P3 90.5(2) . . y
Cl10 Re4 P3 90.6(2) . . y
Cl9 Re4 P3 168.1(2) . . y
Re3 Re4 Cl11 165.53(13) . . y
Cl8 Re4 Cl11 81.6(2) . . y
Cl10 Re4 Cl11 82.5(2) . . y
Cl9 Re4 Cl11 90.6(2) . . y
P3 Re4 Cl11 77.5(2) . . y
C30 P3 C36 107.4(11) . . n
C30 P3 C42 102.5(10) . . n
C36 P3 C42 100.9(9) . . n
C30 P3 Re4 113.2(8) . . n
C36 P3 Re4 121.4(7) . . n
C42 P3 Re4 109.1(7) . . n
C53 P4 C46 105.1(11) . . n
C53 P4 C47 104.1(10) . . n
C46 P4 C47 97.9(10) . . n
C42 N2 C46 117.8(17) . . n
C42 N2 Re3 126.4(13) . . n
C46 N2 Re3 115.5(14) . . n
C35 C30 C31 119.5(21) . . n
C35 C30 P3 120.6(17) . . n
C31 C30 P3 119.9(17) . . n
C32 C31 C30 120.9(23) . . n
C33 C32 C31 120.7(25) . . n
C32 C33 C34 121.8(26) . . n
C33 C34 C35 120.9(22) . . n
C30 C35 C34 116.0(21) . . n
C41 C36 C37 119.0(23) . . n
C41 C36 P3 124.6(19) . . n
C37 C36 P3 116.4(19) . . n
C36 C37 C38 118.7(32) . . n
C39 C38 C37 120.6(38) . . n
C38 C39 C40 122.1(33) . . n
C39 C40 C41 119.1(34) . . n
C36 C41 C40 120.6(32) . . n
N2 C42 C43 124.9(17) . . n
N2 C42 P3 112.0(14) . . n
C43 C42 P3 122.8(15) . . n
C44 C43 C42 119.2(20) . . n
C43 C44 C45 120.0(20) . . n
C44 C45 C46 119.1(19) . . n
N2 C46 C45 118.8(20) . . n
N2 C46 P4 115.1(15) . . n
C45 C46 P4 126.1(17) . . n
C48 C47 C52 120.5(22) . . n
C48 C47 P4 116.5(16) . . n
C52 C47 P4 122.9(19) . . n
C47 C48 C49 119.5(25) . . n
C48 C49 C50 120.4(28) . . n
C51 C50 C49 120.0(26) . . n
C50 C51 C52 118.9(26) . . n
C47 C52 C51 119.7(28) . . n
C58 C53 C54 112.8(29) . . n
C58 C53 P4 117.0(25) . . n
C54 C53 P4 130.1(21) . . n
C55 C54 C53 125.0(32) . . n
C54 C55 C56 117.0(34) . . n
C57 C56 C55 121.4(40) . . n
C56 C57 C58 119.9(41) . . n
C53 C58 C57 123.6(39) . . n
C71 N3 C67 107.3(17) . . n
C71 N3 C59 111.3(18) . . n
C67 N3 C59 112.7(18) . . n
C71 N3 C63X 109.2(17) . . n
C67 N3 C63X 108.4(17) . . n
C59 N3 C63X 107.9(15) . . n
C71 N3 C63 109.2(17) . . n
C67 N3 C63 108.4(17) . . n
C59 N3 C63 107.9(15) . . n
C60 C59 N3 112.4(17) . . n
C59 C60 C61 110.9(20) . . n
C62 C61 C60 114.0(22) . . n
C64 C63 N3 116.2(19) . . n
C63 C64 C65 111.9(30) . . n
C66 C65 C64 115.3(44) . . n
C64X C63X N3 116.2(19) . . n
C63X C64X C65X 108.2(29) . . n
C66X C65X C64X 113.9(44) . . n
C68 C67 N3 116.6(19) . . n
C67 C68 C69 112.5(22) . . n
C68 C69 C70 116.4(27) . . n
N3 C71 C72 115.9(18) . . n
C73 C72 C71 114.1(20) . . n
C72 C73 C74 113.9(24) . . n
C79 N4 C87 113.3(27) . . n
C79 N4 C75 102.6(25) . . n
C87 N4 C75 120.3(29) . . n
C79 N4 C83 109.9(26) . . n
C87 N4 C83 104.2(29) . . n
C75 N4 C83 106.3(26) . . n
C76 C75 N4 127.1(37) . . n
C75 C76 C77 111.5(35) . . n
C78 C77 C76 115.0(33) . . n
N4 C79 C80 116.8(33) . . n
C79 C80 C81 105.1(37) . . n
C82 C81 C80 126.7(36) . . n
C84 C83 N4 128.2(40) . . n
C83 C84 C85 114.5(42) . . n
C84 C85 C86 105.8(38) . . n
C88 C87 N4 109.9(45) . . n
C87 C88 C89 111.6(44) . . n
C90 C89 C88 111.6(32) . . n
Cl15 C91 Cl16 111.1(17) . . n
Cl18 C92 Cl17 116.4(39) . . n
Cl20 C93 Cl19 110.5(22) . . n

loop_
_geom_bond_atom_site_label_1
_geom_bond_atom_site_label_2
_geom_bond_distance
_geom_bond_site_symmetry_2
_geom_bond_publ_flag
Re1 N1 2.15(2) . y
Re1 Re2 2.2753(13) . y
Re1 Cl6 2.299(6) . y
Re1 Cl5 2.307(5) . y
Re1 Cl7 2.330(5) . y
Re2 Cl3 2.326(5) . y
Re2 Cl1 2.345(5) . y
Re2 Cl2 2.348(6) . y
Re2 P1 2.487(5) . y
Re2 Cl4 2.646(5) . y
P1 C7 1.79(2) . n
P1 C13 1.84(2) . n
P1 C1 1.86(2) . n
P2 C24 1.82(2) . n
P2 C17 1.83(2) . n
P2 C18 1.90(2) . n
N1 C13 1.34(2) . n
N1 C17 1.39(2) . n
C1 C2 1.37(3) . n
C1 C6 1.41(3) . n
C2 C3 1.40(3) . n
C3 C4 1.35(3) . n
C4 C5 1.36(3) . n
C5 C6 1.37(3) . n
C7 C12 1.38(3) . n
C7 C8 1.40(3) . n
C8 C9 1.39(3) . n
C9 C10 1.39(4) . n
C10 C11 1.34(4) . n
C11 C12 1.40(4) . n
C13 C14 1.42(3) . n
C14 C15 1.37(3) . n
C15 C16 1.35(3) . n
C16 C17 1.42(3) . n
C18 C23 1.34(3) . n
C18 C19 1.38(3) . n
C19 C20 1.36(3) . n
C20 C21 1.35(3) . n
C21 C22 1.39(3) . n
C22 C23 1.41(3) . n
C24 C29 1.39(3) . n
C24 C25 1.39(4) . n
C25 C26 1.36(4) . n
C26 C27 1.36(5) . n
C27 C28 1.36(4) . n
C28 C29 1.41(4) . n
Re3 N2 2.15(2) . y
Re3 Re4 2.2803(12) . y
Re3 Cl14 2.290(6) . y
Re3 Cl13 2.314(6) . y
Re3 Cl12 2.333(5) . y
Re4 Cl8 2.328(5) . y
Re4 Cl10 2.336(6) . y
Re4 Cl9 2.353(5) . y
Re4 P3 2.460(5) . y
Re4 Cl11 2.636(5) . y
P3 C30 1.78(2) . n
P3 C36 1.82(2) . n
P3 C42 1.87(2) . n
P4 C53 1.82(3) . n
P4 C46 1.85(2) . n
P4 C47 1.87(2) . n
N2 C42 1.30(2) . n
N2 C46 1.40(3) . n
C30 C35 1.43(3) . n
C30 C31 1.46(3) . n
C31 C32 1.36(4) . n
C32 C33 1.36(4) . n
C33 C34 1.39(4) . n
C34 C35 1.47(3) . n
C36 C41 1.35(3) . n
C36 C37 1.39(4) . n
C37 C38 1.43(4) . n
C38 C39 1.28(5) . n
C39 C40 1.37(5) . n
C40 C41 1.40(4) . n
C42 C43 1.36(3) . n
C43 C44 1.35(3) . n
C44 C45 1.37(3) . n
C45 C46 1.42(3) . n
C47 C48 1.35(4) . n
C47 C52 1.37(3) . n
C48 C49 1.37(4) . n
C49 C50 1.38(4) . n
C50 C51 1.36(4) . n
C51 C52 1.38(4) . n
C53 C58 1.35(4) . n
C53 C54 1.39(4) . n
C54 C55 1.36(4) . n
C55 C56 1.38(5) . n
C56 C57 1.27(6) . n
C57 C58 1.40(5) . n
N3 C71 1.47(3) . n
N3 C67 1.51(3) . n
N3 C59 1.54(3) . n
N3 C63X 1.57(3) . n
N3 C63 1.57(3) . n
C59 C60 1.49(4) . n
C60 C61 1.53(3) . n
C61 C62 1.51(4) . n
C63 C64 1.44(4) . n
C64 C65 1.48(5) . n
C65 C66 1.41(6) . n
C63X C64X 1.44(4) . n
C64X C65X 1.51(5) . n
C65X C66X 1.40(6) . n
C67 C68 1.48(3) . n
C68 C69 1.51(4) . n
C69 C70 1.51(5) . n
C71 C72 1.57(3) . n
C72 C73 1.48(3) . n
C73 C74 1.53(3) . n
N4 C79 1.46(4) . n
N4 C87 1.51(5) . n
N4 C75 1.51(4) . n
N4 C83 1.62(5) . n
C75 C76 1.35(5) . n
C76 C77 1.63(5) . n
C77 C78 1.40(5) . n
C79 C80 1.47(6) . n
C80 C81 1.67(6) . n
C81 C82 1.43(6) . n
C83 C84 1.39(5) . n
C84 C85 1.41(5) . n
C85 C86 1.55(6) . n
C87 C88 1.21(6) . n
C88 C89 1.78(5) . n
C89 C90 1.42(5) . n
C91 Cl15 1.73(3) . n
C91 Cl16 1.75(3) . n
C92 Cl18 1.59(6) . n
C92 Cl17 1.70(6) . n
C93 Cl20 1.76(4) . n
C93 Cl19 1.78(4) . n
